data_1548196
loop_
_publ_author_name
'Kai Wu'
'Kang Li'
'Ya-Jun Hou'
'Mei Pan'
'Lu-Yin Zhang'
'Ling Chen'
'Cheng-Yong Su'

_publ_section_title
;
 Homochiral D4-symmetric metal-organic cages from stereogenic Ru(II)
 metalloligands for effective enantioseparation of atropisomeric molecules
;
_journal_name_full 'Nature Communications'
_journal_page_first 10487
_journal_paper_doi 10.1038/ncomms10487
_journal_volume 7
_journal_year 2016
_chemical_formula_sum 'C41.5 H31 F12 N7 P2 Ru'
_chemical_formula_weight 1018.74
_space_group_crystal_system tetragonal
_space_group_IT_number 76
_space_group_name_Hall 'P 4w'
_space_group_name_H-M_alt 'P 41'
_symmetry_space_group_name_Hall 'P 4w'
_symmetry_space_group_name_H-M 'P 41'
_atom_sites_solution_hydrogens geom
_cell_angle_alpha 90
_cell_angle_beta 90
_cell_angle_gamma 90
_cell_formula_units_Z 8
_cell_length_a 25.5619(2)
_cell_length_b 25.5619(2)
_cell_length_c 12.5769(2)
_cell_measurement_reflns_used 30668
_cell_measurement_temperature 150(2)
_cell_measurement_theta_max 29.9477
_cell_measurement_theta_min 2.8818
_cell_volume 8217.88(16)
_computing_cell_refinement
;
CrysAlisPro, Agilent Technologies,
Version 1.171.36.21 (release 14-08-2012 CrysAlis171 .NET)
(compiled Sep 14 2012,17:21:16)
;
_computing_data_collection
;
CrysAlisPro, Agilent Technologies,
Version 1.171.36.21 (release 14-08-2012 CrysAlis171 .NET)
(compiled Sep 14 2012,17:21:16)
;
_computing_data_reduction
;
CrysAlisPro, Agilent Technologies,
Version 1.171.36.21 (release 14-08-2012 CrysAlis171 .NET)
(compiled Sep 14 2012,17:21:16)
;
_computing_structure_refinement 'SHELXL-2014/7 (Sheldrick, 2014)'
_diffrn_ambient_temperature 150(2)
_diffrn_detector_area_resol_mean 10.6525
_diffrn_measured_fraction_theta_full 0.998
_diffrn_measured_fraction_theta_max 0.970
_diffrn_measurement_device_type 'SuperNova, Dual, Cu at zero, Atlas'
_diffrn_measurement_method '\w scans'
_diffrn_radiation_monochromator mirror
_diffrn_radiation_source 'SuperNova (Mo) X-ray Source'
_diffrn_radiation_type MoK\a
_diffrn_radiation_wavelength 0.71073
_diffrn_reflns_av_R_equivalents 0.0365
_diffrn_reflns_av_unetI/netI 0.0408
_diffrn_reflns_Laue_measured_fraction_full 0.998
_diffrn_reflns_Laue_measured_fraction_max 0.970
_diffrn_reflns_limit_h_max 33
_diffrn_reflns_limit_h_min -33
_diffrn_reflns_limit_k_max 32
_diffrn_reflns_limit_k_min -34
_diffrn_reflns_limit_l_max 15
_diffrn_reflns_limit_l_min -16
_diffrn_reflns_number 64514
_diffrn_reflns_point_group_measured_fraction_full 0.998
_diffrn_reflns_point_group_measured_fraction_max 0.948
_diffrn_reflns_theta_full 25.242
_diffrn_reflns_theta_max 28.484
_diffrn_reflns_theta_min 2.888
_exptl_absorpt_coefficient_mu 0.556
_exptl_absorpt_correction_T_max 1.00000
_exptl_absorpt_correction_T_min 0.31096
_exptl_absorpt_correction_type multi-scan
_exptl_absorpt_process_details
;
CrysAlisPro, Agilent Technologies,
Version 1.171.36.21 (release 14-08-2012 CrysAlis171 .NET)
(compiled Sep 14 2012,17:21:16)
Empirical absorption correction using spherical harmonics,
 implemented in SCALE3 ABSPACK scaling algorithm.
;
_exptl_crystal_colour orange
_exptl_crystal_density_diffrn 1.647
_exptl_crystal_description needle
_exptl_crystal_F_000 4088
_exptl_crystal_size_max 0.500
_exptl_crystal_size_mid 0.200
_exptl_crystal_size_min 0.200
_refine_diff_density_max 1.623
_refine_diff_density_min -0.938
_refine_diff_density_rms 0.089
_refine_ls_abs_structure_details
;
 Classical Flack method preferred over Parsons because s.u. lower.
;
_refine_ls_abs_structure_Flack 0.00(4)
_refine_ls_extinction_coef .
_refine_ls_extinction_method none
_refine_ls_goodness_of_fit_ref 1.050
_refine_ls_hydrogen_treatment constr
_refine_ls_matrix_type full
_refine_ls_number_parameters 1128
_refine_ls_number_reflns 19736
_refine_ls_number_restraints 21
_refine_ls_restrained_S_all 1.050
_refine_ls_R_factor_all 0.0772
_refine_ls_R_factor_gt 0.0678
_refine_ls_shift/su_max 0.004
_refine_ls_shift/su_mean 0.000
_refine_ls_structure_factor_coef Fsqd
_refine_ls_weighting_details 'w=1/[\s^2^(Fo^2^)+(0.1160P)^2^+8.7890P] where P=(Fo^2^+2Fc^2^)/3'
_refine_ls_weighting_scheme calc
_refine_ls_wR_factor_gt 0.1681
_refine_ls_wR_factor_ref 0.1759
_reflns_Friedel_coverage 0.871
_reflns_Friedel_fraction_full 0.999
_reflns_Friedel_fraction_max 0.924
_reflns_number_gt 17221
_reflns_number_total 19736
_reflns_threshold_expression 'I > 2\s(I)'
_cod_data_source_file CIF1.cif
_cod_data_source_block delta-1
_cod_depositor_comments
;

2019-06-25
Z value and formula fixed to values more according to usual
chemical conventions.                 miguel
;
_cod_original_formula_sum 'C83 H62 F24 N14 P4 Ru2'
_cod_original_formula_weight 2037.48
_cod_original_formula_units_Z 4
_cod_original_cell_volume 8217.88(18)
_cod_database_code 1548196
_shelx_space_group_comment
;
The symmetry employed for this shelxl refinement is uniquely defined
by the following loop, which should always be used as a source of
symmetry information in preference to the above space-group names.
They are only intended as comments.
;
_shelx_estimated_absorpt_t_min 0.768
_shelx_estimated_absorpt_t_max 0.897

loop_
_space_group_symop_operation_xyz
'x, y, z'
'-y, x, z+1/4'
'-x, -y, z+1/2'
'y, -x, z+3/4'

loop_
_atom_site_label
_atom_site_type_symbol
_atom_site_fract_x
_atom_site_fract_y
_atom_site_fract_z
_atom_site_U_iso_or_equiv
_atom_site_adp_type
_atom_site_occupancy
_atom_site_site_symmetry_order
_atom_site_calc_flag
_atom_site_refinement_flags_posn
_atom_site_refinement_flags_adp
_atom_site_refinement_flags_occupancy
_atom_site_disorder_assembly
_atom_site_disorder_group
Ru1 Ru 0.92820(2) 0.22782(2) 0.25044(4) 0.02480(13) Uani 1 1 d . . . . .
Ru2 Ru 0.40491(2) 0.72329(2) 0.23192(4) 0.02618(14) Uani 1 1 d . . . . .
P1 P 0.82199(11) 0.36802(10) 0.8637(2) 0.0470(5) Uani 1 1 d . . . . .
P2 P 0.84664(12) 0.69435(12) 0.6082(3) 0.0587(7) Uani 1 1 d . . . . .
P3 P 0.93027(10) 0.85871(11) 0.1271(3) 0.0574(7) Uani 1 1 d . . . . .
P4 P 0.55498(9) 0.64974(10) 0.6146(2) 0.0479(6) Uani 1 1 d . . . . .
F1 F 0.7960(4) 0.3815(6) 0.7526(8) 0.137(4) Uani 1 1 d . . . . .
F2 F 0.8754(3) 0.3864(5) 0.8179(9) 0.131(5) Uani 1 1 d . . . . .
F3 F 0.8330(6) 0.3104(4) 0.8292(12) 0.145(5) Uani 1 1 d . . . . .
F4 F 0.8502(4) 0.3524(5) 0.9678(7) 0.120(4) Uani 1 1 d . . . . .
F5 F 0.7672(3) 0.3503(4) 0.9149(9) 0.105(3) Uani 1 1 d . . . . .
F6 F 0.8087(4) 0.4244(3) 0.8999(12) 0.131(5) Uani 1 1 d . . . . .
F7 F 0.8614(6) 0.6400(4) 0.5652(11) 0.155(6) Uani 1 1 d . . . . .
F8 F 0.8333(5) 0.7177(5) 0.4961(8) 0.142(5) Uani 1 1 d . . . . .
F9 F 0.7885(4) 0.6780(4) 0.6305(10) 0.121(4) Uani 1 1 d . . . . .
F10 F 0.8339(4) 0.7503(3) 0.6580(8) 0.095(3) Uani 1 1 d . . . . .
F11 F 0.8596(4) 0.6731(4) 0.7215(8) 0.118(4) Uani 1 1 d . . . . .
F12 F 0.9058(3) 0.7125(3) 0.5949(9) 0.096(3) Uani 1 1 d . . . . .
F13 F 0.8862(4) 0.8727(4) 0.0378(9) 0.114(3) Uani 1 1 d . . . . .
F14 F 0.9747(4) 0.8807(4) 0.0516(11) 0.130(5) Uani 1 1 d . . . . .
F15 F 0.9363(3) 0.8050(3) 0.0653(8) 0.092(3) Uani 1 1 d . . . . .
F16 F 0.9710(4) 0.8396(7) 0.2072(9) 0.161(6) Uani 1 1 d . . . . .
F17 F 0.8841(3) 0.8352(3) 0.1964(7) 0.084(2) Uani 1 1 d . . . . .
F18 F 0.9213(5) 0.9115(4) 0.1827(15) 0.190(8) Uani 1 1 d . . . . .
F19 F 0.5453(4) 0.6998(4) 0.5430(10) 0.123(4) Uani 1 1 d . . . . .
F20 F 0.5982(5) 0.6350(7) 0.5277(9) 0.168(6) Uani 1 1 d . . . . .
F21 F 0.6015(3) 0.6765(3) 0.6748(9) 0.107(3) Uani 1 1 d . . . . .
F22 F 0.5676(4) 0.6002(3) 0.6777(11) 0.128(5) Uani 1 1 d . . . . .
F23 F 0.5155(4) 0.6704(6) 0.6942(8) 0.149(6) Uani 1 1 d . . . . .
F24 F 0.5111(4) 0.6244(4) 0.5454(10) 0.124(4) Uani 1 1 d . . . . .
N1 N 0.9692(2) 0.2973(2) 0.2494(6) 0.0311(12) Uani 1 1 d . . . . .
N2 N 0.9384(2) 0.2372(2) 0.0887(5) 0.0270(12) Uani 1 1 d . . . . .
N3 N 0.9942(2) 0.1813(2) 0.2612(5) 0.0288(12) Uani 1 1 d . . . . .
N4 N 0.8939(2) 0.1551(2) 0.2422(6) 0.0312(12) Uani 1 1 d . . . . .
N5 N 0.9129(3) 0.2300(3) 0.4117(6) 0.0303(14) Uani 1 1 d . . . . .
N6 N 0.8595(2) 0.2703(2) 0.2507(5) 0.0296(12) Uani 1 1 d . . . . .
N7 N 0.4352(3) 0.7982(2) 0.2220(6) 0.0325(13) Uani 1 1 d . . . . .
N8 N 0.4173(3) 0.7286(2) 0.0694(5) 0.0277(13) Uani 1 1 d . . . . .
N9 N 0.4760(2) 0.6852(2) 0.2445(5) 0.0275(12) Uani 1 1 d . . . . .
N10 N 0.3800(2) 0.6467(2) 0.2283(6) 0.0310(13) Uani 1 1 d . . . . .
N11 N 0.3896(3) 0.7228(2) 0.3928(5) 0.0297(13) Uani 1 1 d . . . . .
N12 N 0.3321(2) 0.7574(2) 0.2329(6) 0.0337(13) Uani 1 1 d . . . . .
N13 N 0.9751(5) 0.4731(5) 0.5497(11) 0.084(3) Uani 1 1 d . . . . .
N14 N 0.9904(7) 0.6691(6) 0.1095(13) 0.116(6) Uani 1 1 d . . . . .
C1 C 0.9874(4) 0.3245(4) 0.3322(7) 0.044(2) Uani 1 1 d . . . . .
H1A H 0.9823 0.3113 0.4020 0.053 Uiso 1 1 calc R U . . .
C2 C 1.0137(4) 0.3718(4) 0.3188(9) 0.053(2) Uani 1 1 d . . . . .
H2A H 1.0266 0.3902 0.3791 0.064 Uiso 1 1 calc R U . . .
C3 C 1.0211(4) 0.3920(4) 0.2189(9) 0.056(3) Uani 1 1 d . . . . .
H3A H 1.0389 0.4243 0.2098 0.067 Uiso 1 1 calc R U . . .
C4 C 1.0020(4) 0.3642(4) 0.1293(8) 0.047(2) Uani 1 1 d . . . . .
C5 C 1.0060(4) 0.3823(4) 0.0216(9) 0.054(2) Uani 1 1 d . . . . .
H5A H 1.0208 0.4157 0.0070 0.065 Uiso 1 1 calc R U . . .
C6 C 0.9890(4) 0.3518(4) -0.0595(8) 0.051(2) Uani 1 1 d . . . . .
H6A H 0.9916 0.3646 -0.1303 0.061 Uiso 1 1 calc R U . . .
C7 C 0.9673(3) 0.3014(4) -0.0420(7) 0.0410(19) Uani 1 1 d . . . . .
C8 C 0.9511(4) 0.2665(4) -0.1229(7) 0.044(2) Uani 1 1 d . . . . .
H8A H 0.9550 0.2760 -0.1955 0.052 Uiso 1 1 calc R U . . .
C9 C 0.9302(4) 0.2198(4) -0.0969(7) 0.039(2) Uani 1 1 d . . . . .
H9A H 0.9194 0.1965 -0.1514 0.047 Uiso 1 1 calc R U . . .
C10 C 0.9242(3) 0.2054(3) 0.0101(6) 0.0296(14) Uani 1 1 d . . . . .
H10A H 0.9098 0.1722 0.0268 0.035 Uiso 1 1 calc R U . . .
C11 C 0.9604(3) 0.2842(3) 0.0631(6) 0.0297(14) Uani 1 1 d . . . . .
C12 C 0.9775(3) 0.3165(3) 0.1498(7) 0.0361(17) Uani 1 1 d . . . . .
C13 C 1.0439(3) 0.1950(3) 0.2679(7) 0.0385(18) Uani 1 1 d . . . . .
H13A H 1.0523 0.2312 0.2658 0.046 Uiso 1 1 calc R U . . .
C14 C 1.0853(4) 0.1586(4) 0.2782(8) 0.051(2) Uani 1 1 d . . . . .
H14A H 1.1205 0.1701 0.2821 0.061 Uiso 1 1 calc R U . . .
C15 C 1.0732(4) 0.1056(4) 0.2823(8) 0.052(2) Uani 1 1 d . . . . .
H15A H 1.1002 0.0804 0.2906 0.063 Uiso 1 1 calc R U . . .
C16 C 1.0217(4) 0.0899(3) 0.2741(7) 0.044(2) Uani 1 1 d . . . . .
C17 C 1.0043(5) 0.0362(4) 0.2739(8) 0.059(3) Uani 1 1 d . . . . .
H17A H 1.0293 0.0093 0.2847 0.071 Uiso 1 1 calc R U . . .
C18 C 0.9545(5) 0.0232(3) 0.2592(8) 0.062(3) Uani 1 1 d . . . . .
H18A H 0.9451 -0.0127 0.2560 0.074 Uiso 1 1 calc R U . . .
C19 C 0.9149(4) 0.0620(3) 0.2481(7) 0.0442(19) Uani 1 1 d . . . . .
C20 C 0.8609(5) 0.0512(4) 0.2324(9) 0.059(3) Uani 1 1 d . . . . .
H20A H 0.8492 0.0160 0.2271 0.071 Uiso 1 1 calc R U . . .
C21 C 0.8266(4) 0.0906(4) 0.2251(8) 0.058(3) Uani 1 1 d . . . . .
H21A H 0.7905 0.0830 0.2155 0.069 Uiso 1 1 calc R U . . .
C22 C 0.8432(3) 0.1429(4) 0.2315(7) 0.0431(19) Uani 1 1 d . . . . .
H22A H 0.8180 0.1701 0.2281 0.052 Uiso 1 1 calc R U . . .
C23 C 0.9287(3) 0.1148(3) 0.2501(6) 0.0330(15) Uani 1 1 d . . . . .
C24 C 0.9825(3) 0.1289(3) 0.2619(6) 0.0320(15) Uani 1 1 d . . . . .
C25 C 0.9401(3) 0.2089(3) 0.4919(7) 0.0347(15) Uani 1 1 d . . . . .
H25A H 0.9708 0.1894 0.4762 0.042 Uiso 1 1 calc R U . . .
C26 C 0.9248(4) 0.2146(4) 0.5982(7) 0.043(2) Uani 1 1 d . . . . .
H26A H 0.9450 0.1992 0.6532 0.052 Uiso 1 1 calc R U . . .
C27 C 0.8809(3) 0.2422(4) 0.6229(7) 0.044(2) Uani 1 1 d . . . . .
H27A H 0.8701 0.2455 0.6948 0.053 Uiso 1 1 calc R U . . .
C28 C 0.8519(3) 0.2655(4) 0.5415(7) 0.0378(18) Uani 1 1 d . . . . .
C29 C 0.8056(4) 0.2967(4) 0.5587(7) 0.051(2) Uani 1 1 d . . . . .
H29A H 0.7940 0.3029 0.6293 0.061 Uiso 1 1 calc R U . . .
C30 C 0.7784(4) 0.3171(4) 0.4768(8) 0.052(2) Uani 1 1 d . . . . .
H30A H 0.7480 0.3372 0.4907 0.062 Uiso 1 1 calc R U . . .
C31 C 0.7947(3) 0.3090(4) 0.3697(7) 0.0415(19) Uani 1 1 d . . . . .
C32 C 0.7685(4) 0.3296(4) 0.2797(8) 0.046(2) Uani 1 1 d . . . . .
H32A H 0.7375 0.3497 0.2885 0.056 Uiso 1 1 calc R U . . .
C33 C 0.7876(4) 0.3205(4) 0.1814(8) 0.046(2) Uani 1 1 d . . . . .
H33A H 0.7703 0.3346 0.1210 0.055 Uiso 1 1 calc R U . . .
C34 C 0.8335(3) 0.2901(3) 0.1681(6) 0.0349(16) Uani 1 1 d . . . . .
H34A H 0.8461 0.2837 0.0982 0.042 Uiso 1 1 calc R U . . .
C35 C 0.8398(3) 0.2795(3) 0.3493(6) 0.0328(16) Uani 1 1 d . . . . .
C36 C 0.8687(3) 0.2571(3) 0.4365(6) 0.0316(15) Uani 1 1 d . . . . .
C37 C 0.4398(4) 0.8340(4) 0.2985(7) 0.046(2) Uani 1 1 d . . . . .
H37A H 0.4291 0.8256 0.3688 0.055 Uiso 1 1 calc R U . . .
C38 C 0.4603(5) 0.8838(4) 0.2767(8) 0.054(2) Uani 1 1 d . . . . .
H38A H 0.4630 0.9086 0.3328 0.065 Uiso 1 1 calc R U . . .
C39 C 0.4763(4) 0.8974(3) 0.1785(9) 0.049(2) Uani 1 1 d . . . . .
H39A H 0.4907 0.9311 0.1655 0.058 Uiso 1 1 calc R U . . .
C40 C 0.4714(3) 0.8607(3) 0.0950(7) 0.0363(17) Uani 1 1 d . . . . .
C41 C 0.4865(3) 0.8698(3) -0.0131(8) 0.0414(18) Uani 1 1 d . . . . .
H41A H 0.5025 0.9022 -0.0312 0.050 Uiso 1 1 calc R U . . .
C42 C 0.4786(3) 0.8343(3) -0.0890(7) 0.0407(19) Uani 1 1 d . . . . .
H42A H 0.4888 0.8420 -0.1600 0.049 Uiso 1 1 calc R U . . .
C43 C 0.4551(3) 0.7847(3) -0.0656(6) 0.0320(15) Uani 1 1 d . . . . .
C44 C 0.4444(4) 0.7458(4) -0.1423(7) 0.0419(18) Uani 1 1 d . . . . .
H44A H 0.4543 0.7508 -0.2144 0.050 Uiso 1 1 calc R U . . .
C45 C 0.4198(4) 0.7010(4) -0.1113(7) 0.0424(19) Uani 1 1 d . . . . .
H45A H 0.4117 0.6749 -0.1626 0.051 Uiso 1 1 calc R U . . .
C46 C 0.4064(3) 0.6932(3) -0.0060(6) 0.0324(15) Uani 1 1 d . . . . .
H46A H 0.3891 0.6618 0.0136 0.039 Uiso 1 1 calc R U . . .
C47 C 0.4405(3) 0.7738(3) 0.0393(6) 0.0281(14) Uani 1 1 d . . . . .
C48 C 0.4499(3) 0.8118(3) 0.1214(6) 0.0296(14) Uani 1 1 d . . . . .
C49 C 0.5237(3) 0.7051(3) 0.2524(7) 0.0408(17) Uani 1 1 d . . . . .
H49A H 0.5280 0.7420 0.2494 0.049 Uiso 1 1 calc R U . . .
C50 C 0.5685(3) 0.6732(4) 0.2651(8) 0.050(2) Uani 1 1 d . . . . .
H50A H 0.6021 0.6888 0.2727 0.060 Uiso 1 1 calc R U . . .
C51 C 0.5637(4) 0.6205(4) 0.2665(8) 0.052(2) Uani 1 1 d . . . . .
H51A H 0.5938 0.5990 0.2742 0.062 Uiso 1 1 calc R U . . .
C52 C 0.5142(4) 0.5978(3) 0.2566(7) 0.0436(19) Uani 1 1 d . . . . .
C53 C 0.5044(5) 0.5423(4) 0.2556(8) 0.055(2) Uani 1 1 d . . . . .
H53A H 0.5330 0.5189 0.2634 0.065 Uiso 1 1 calc R U . . .
C54 C 0.4564(5) 0.5230(4) 0.2442(9) 0.063(3) Uani 1 1 d . . . . .
H54A H 0.4515 0.4862 0.2435 0.075 Uiso 1 1 calc R U . . .
C55 C 0.4116(4) 0.5570(3) 0.2329(7) 0.0440(19) Uani 1 1 d . . . . .
C56 C 0.3591(5) 0.5402(4) 0.2223(8) 0.057(3) Uani 1 1 d . . . . .
H56A H 0.3515 0.5039 0.2191 0.069 Uiso 1 1 calc R U . . .
C57 C 0.3204(5) 0.5750(4) 0.2169(9) 0.062(3) Uani 1 1 d . . . . .
H57A H 0.2852 0.5634 0.2100 0.074 Uiso 1 1 calc R U . . .
C58 C 0.3313(4) 0.6281(4) 0.2214(7) 0.047(2) Uani 1 1 d . . . . .
H58A H 0.3030 0.6522 0.2194 0.056 Uiso 1 1 calc R U . . .
C59 C 0.4199(3) 0.6115(3) 0.2365(6) 0.0337(15) Uani 1 1 d . . . . .
C60 C 0.4712(3) 0.6316(3) 0.2447(6) 0.0317(14) Uani 1 1 d . . . . .
C61 C 0.4188(3) 0.7038(3) 0.4720(6) 0.0358(17) Uani 1 1 d . . . . .
H61A H 0.4523 0.6898 0.4561 0.043 Uiso 1 1 calc R U . . .
C62 C 0.4013(4) 0.7038(4) 0.5785(7) 0.047(2) Uani 1 1 d . . . . .
H62A H 0.4225 0.6888 0.6326 0.057 Uiso 1 1 calc R U . . .
C63 C 0.3541(4) 0.7251(4) 0.6042(7) 0.047(2) Uani 1 1 d . . . . .
H63A H 0.3426 0.7258 0.6760 0.056 Uiso 1 1 calc R U . . .
C64 C 0.3224(3) 0.7462(4) 0.5230(7) 0.0413(18) Uani 1 1 d . . . . .
C65 C 0.2732(4) 0.7700(4) 0.5420(8) 0.051(2) Uani 1 1 d . . . . .
H65A H 0.2603 0.7726 0.6126 0.061 Uiso 1 1 calc R U . . .
C66 C 0.2444(4) 0.7890(4) 0.4601(9) 0.051(2) Uani 1 1 d . . . . .
H66A H 0.2114 0.8046 0.4744 0.061 Uiso 1 1 calc R U . . .
C67 C 0.2628(3) 0.7861(3) 0.3520(8) 0.0413(19) Uani 1 1 d . . . . .
C68 C 0.2358(4) 0.8072(4) 0.2636(10) 0.055(3) Uani 1 1 d . . . . .
H68A H 0.2033 0.8246 0.2728 0.066 Uiso 1 1 calc R U . . .
C69 C 0.2572(4) 0.8020(5) 0.1660(10) 0.058(3) Uani 1 1 d . . . . .
H69A H 0.2390 0.8154 0.1060 0.070 Uiso 1 1 calc R U . . .
C70 C 0.3054(4) 0.7772(4) 0.1511(7) 0.044(2) Uani 1 1 d . . . . .
H70A H 0.3195 0.7745 0.0814 0.053 Uiso 1 1 calc R U . . .
C71 C 0.3112(3) 0.7629(3) 0.3304(7) 0.0343(16) Uani 1 1 d . . . . .
C72 C 0.3414(3) 0.7431(3) 0.4189(6) 0.0315(15) Uani 1 1 d . . . . .
C73 C 0.9037(5) 0.4031(5) 0.5428(12) 0.076(4) Uani 1 1 d . . . . .
H73A H 0.8938 0.3967 0.4687 0.114 Uiso 1 1 calc R U . . .
H73B H 0.8730 0.4152 0.5826 0.114 Uiso 1 1 calc R U . . .
H73C H 0.9168 0.3707 0.5745 0.114 Uiso 1 1 calc R U . . .
C74 C 0.9443(5) 0.4430(5) 0.5468(9) 0.058(3) Uani 1 1 d . . . . .
C75 C 0.9138(7) 0.7001(8) 0.2244(19) 0.136(9) Uani 1 1 d . . . . .
H75A H 0.8928 0.6699 0.2467 0.204 Uiso 1 1 calc R U . . .
H75B H 0.8916 0.7248 0.1854 0.204 Uiso 1 1 calc R U . . .
H75C H 0.9284 0.7175 0.2873 0.204 Uiso 1 1 calc R U . . .
C76 C 0.9575(7) 0.6821(6) 0.1540(14) 0.086(4) Uani 1 1 d . . . . .
C77 C 0.1293(7) 0.5243(6) 0.7753(17) 0.092(10) Uiso 0.59(2) 1 d DG . P A 1
C78 C 0.0789(6) 0.5042(6) 0.7689(15) 0.077(7) Uiso 0.59(2) 1 d DG . P A 1
H78A H 0.0518 0.5243 0.7375 0.093 Uiso 0.59(2) 1 calc R U P A 1
C79 C 0.0682(6) 0.4546(6) 0.8085(15) 0.080(7) Uiso 0.59(2) 1 d DG . P A 1
H79A H 0.0338 0.4408 0.8042 0.097 Uiso 0.59(2) 1 calc R U P A 1
C80 C 0.1080(7) 0.4251(6) 0.8544(17) 0.081(7) Uiso 0.59(2) 1 d DG . P A 1
H80A H 0.1006 0.3912 0.8815 0.097 Uiso 0.59(2) 1 calc R U P A 1
C81 C 0.1584(7) 0.4452(8) 0.861(2) 0.13(2) Uiso 0.59(2) 1 d DG . P A 1
H81A H 0.1855 0.4251 0.8922 0.155 Uiso 0.59(2) 1 calc R U P A 1
C82 C 0.1691(6) 0.4949(8) 0.821(2) 0.104(10) Uiso 0.59(2) 1 d DG . P A 1
H82A H 0.2035 0.5086 0.8255 0.125 Uiso 0.59(2) 1 calc R U P A 1
C83 C 0.1398(12) 0.5752(14) 0.720(3) 0.149(16) Uiso 0.59(2) 1 d D . P A 1
H83A H 0.1765 0.5851 0.7299 0.224 Uiso 0.59(2) 1 calc R U P A 1
H83B H 0.1328 0.5712 0.6434 0.224 Uiso 0.59(2) 1 calc R U P A 1
H83C H 0.1171 0.6024 0.7489 0.224 Uiso 0.59(2) 1 calc R U P A 1
C77A C 0.5151(9) 0.0863(9) 0.049(2) 0.057(7) Uiso 0.41(2) 1 d D . P A 2
C78A C 0.5550(11) 0.1119(9) 0.101(2) 0.060(7) Uiso 0.41(2) 1 d D . P A 2
H78B H 0.5835 0.0919 0.1273 0.072 Uiso 0.41(2) 1 calc R U P A 2
C79A C 0.5551(9) 0.1632(9) 0.116(2) 0.049(9) Uiso 0.41(2) 1 d D . P A 2
H79B H 0.5850 0.1797 0.1457 0.059 Uiso 0.41(2) 1 calc R U P A 2
C80A C 0.5123(8) 0.1928(9) 0.088(2) 0.050(6) Uiso 0.41(2) 1 d D . P A 2
H80B H 0.5105 0.2289 0.1055 0.061 Uiso 0.41(2) 1 calc R U P A 2
C81A C 0.4717(10) 0.1690(10) 0.033(2) 0.064(8) Uiso 0.41(2) 1 d D . P A 2
H81B H 0.4428 0.1895 0.0102 0.077 Uiso 0.41(2) 1 calc R U P A 2
C82A C 0.4724(11) 0.1142(10) 0.010(3) 0.067(9) Uiso 0.41(2) 1 d D . P A 2
H82B H 0.4452 0.0978 -0.0288 0.081 Uiso 0.41(2) 1 calc R U P A 2
C83A C 0.5254(15) 0.0279(12) 0.038(3) 0.090(12) Uiso 0.41(2) 1 d D . P A 2
H83D H 0.4961 0.0113 0.0009 0.136 Uiso 0.41(2) 1 calc R U P A 2
H83E H 0.5578 0.0223 -0.0017 0.136 Uiso 0.41(2) 1 calc R U P A 2
H83F H 0.5289 0.0125 0.1094 0.136 Uiso 0.41(2) 1 calc R U P A 2

loop_
_atom_site_aniso_label
_atom_site_aniso_U_11
_atom_site_aniso_U_22
_atom_site_aniso_U_33
_atom_site_aniso_U_23
_atom_site_aniso_U_13
_atom_site_aniso_U_12
Ru1 0.0251(3) 0.0255(3) 0.0237(3) -0.0020(2) -0.00024(19) -0.0008(2)
Ru2 0.0268(3) 0.0262(3) 0.0255(3) -0.0008(2) -0.0016(2) 0.0013(2)
P1 0.0579(14) 0.0411(12) 0.0419(12) 0.0023(9) -0.0038(11) 0.0041(10)
P2 0.0654(17) 0.0520(15) 0.0587(16) 0.0075(12) -0.0027(13) -0.0107(13)
P3 0.0403(13) 0.0505(14) 0.081(2) -0.0195(13) 0.0205(13) -0.0090(11)
P4 0.0391(12) 0.0448(13) 0.0599(15) 0.0015(11) -0.0135(11) 0.0001(10)
F1 0.105(7) 0.230(13) 0.077(6) 0.036(8) -0.013(5) 0.061(8)
F2 0.064(5) 0.194(11) 0.135(9) 0.093(8) 0.037(5) 0.027(6)
F3 0.169(11) 0.080(6) 0.188(13) -0.043(7) 0.000(9) 0.031(7)
F4 0.090(6) 0.205(11) 0.064(5) 0.057(6) 0.001(4) 0.003(6)
F5 0.073(5) 0.095(6) 0.146(9) 0.047(6) 0.004(5) -0.015(4)
F6 0.120(8) 0.053(4) 0.220(13) -0.024(6) 0.074(8) 0.000(5)
F7 0.226(14) 0.067(6) 0.172(12) -0.044(6) 0.094(11) -0.045(7)
F8 0.182(11) 0.171(10) 0.071(6) 0.048(7) -0.062(7) -0.063(8)
F9 0.074(6) 0.118(8) 0.173(11) 0.031(7) -0.014(6) -0.036(5)
F10 0.102(6) 0.068(5) 0.116(7) 0.000(5) 0.012(5) 0.006(4)
F11 0.129(8) 0.138(8) 0.088(6) 0.050(6) 0.016(6) 0.050(7)
F12 0.066(5) 0.080(5) 0.142(8) 0.023(5) 0.000(5) -0.010(4)
F13 0.077(6) 0.140(9) 0.125(8) 0.020(7) 0.021(5) 0.036(6)
F14 0.095(6) 0.080(6) 0.213(13) -0.015(6) 0.088(7) -0.031(5)
F15 0.084(5) 0.072(5) 0.119(7) -0.037(5) 0.027(5) 0.002(4)
F16 0.070(6) 0.321(19) 0.091(7) -0.050(9) -0.005(5) 0.050(9)
F17 0.056(4) 0.095(5) 0.103(6) -0.003(4) 0.035(4) -0.004(4)
F18 0.119(8) 0.109(8) 0.34(2) -0.151(11) 0.092(11) -0.050(6)
F19 0.092(6) 0.118(7) 0.160(10) 0.083(7) -0.036(6) -0.007(5)
F20 0.112(8) 0.309(18) 0.081(7) -0.006(9) -0.006(6) 0.113(10)
F21 0.087(6) 0.079(5) 0.155(9) 0.022(5) -0.068(6) -0.025(4)
F22 0.086(6) 0.070(5) 0.228(13) 0.081(7) -0.041(7) -0.017(4)
F23 0.096(7) 0.271(17) 0.082(7) -0.023(8) 0.000(5) 0.087(9)
F24 0.100(6) 0.080(5) 0.193(11) -0.025(6) -0.087(7) -0.012(5)
N1 0.035(3) 0.026(3) 0.033(3) -0.004(3) -0.003(3) -0.003(2)
N2 0.027(3) 0.030(3) 0.025(3) -0.002(2) 0.004(2) -0.003(2)
N3 0.030(3) 0.030(3) 0.026(3) -0.003(2) 0.001(2) 0.001(2)
N4 0.034(3) 0.034(3) 0.025(3) -0.001(3) 0.002(3) -0.009(2)
N5 0.031(3) 0.033(3) 0.027(4) -0.002(2) 0.001(3) -0.002(2)
N6 0.030(3) 0.032(3) 0.027(3) -0.002(3) -0.002(3) 0.003(2)
N7 0.037(3) 0.027(3) 0.033(3) -0.003(3) -0.003(3) 0.002(2)
N8 0.028(3) 0.028(3) 0.027(4) -0.003(2) 0.000(3) 0.000(2)
N9 0.030(3) 0.030(3) 0.022(3) 0.003(2) 0.002(2) 0.002(2)
N10 0.032(3) 0.030(3) 0.031(3) -0.001(3) 0.002(3) -0.007(2)
N11 0.034(3) 0.028(3) 0.027(3) -0.004(2) 0.000(3) 0.002(2)
N12 0.026(3) 0.034(3) 0.041(4) -0.001(3) -0.006(3) 0.007(2)
N13 0.072(7) 0.070(7) 0.110(10) 0.000(6) 0.027(7) -0.001(6)
N14 0.145(14) 0.102(11) 0.100(11) -0.007(9) 0.026(10) 0.045(10)
C1 0.054(5) 0.041(5) 0.038(4) -0.009(4) 0.003(4) -0.011(4)
C2 0.061(6) 0.041(5) 0.057(6) -0.020(4) -0.001(5) -0.016(4)
C3 0.060(6) 0.043(5) 0.064(7) -0.009(5) 0.007(5) -0.018(4)
C4 0.054(5) 0.037(4) 0.050(5) -0.002(4) 0.000(4) -0.013(4)
C5 0.057(6) 0.042(5) 0.064(7) 0.010(4) 0.012(5) -0.016(4)
C6 0.063(6) 0.046(5) 0.045(5) 0.013(4) 0.005(4) -0.012(4)
C7 0.043(4) 0.047(5) 0.033(4) 0.005(3) 0.007(3) -0.006(4)
C8 0.046(5) 0.061(6) 0.024(4) 0.005(4) 0.001(3) -0.005(4)
C9 0.049(5) 0.043(5) 0.025(4) -0.008(3) 0.000(3) -0.001(4)
C10 0.029(3) 0.031(3) 0.029(4) -0.003(3) 0.000(3) 0.001(3)
C11 0.031(4) 0.031(4) 0.027(4) 0.000(3) -0.001(3) 0.001(3)
C12 0.033(4) 0.035(4) 0.040(4) 0.000(3) 0.007(3) -0.002(3)
C13 0.028(4) 0.046(4) 0.042(4) -0.008(3) 0.000(3) 0.002(3)
C14 0.035(4) 0.065(6) 0.053(6) -0.002(5) -0.005(4) 0.007(4)
C15 0.054(6) 0.057(6) 0.046(5) -0.002(4) -0.003(4) 0.030(5)
C16 0.062(6) 0.037(4) 0.031(4) 0.001(3) 0.003(4) 0.017(4)
C17 0.094(9) 0.036(5) 0.047(6) 0.001(4) 0.010(5) 0.013(5)
C18 0.117(10) 0.022(4) 0.045(5) 0.000(4) 0.018(6) 0.001(5)
C19 0.070(6) 0.035(4) 0.028(4) -0.001(3) 0.006(4) -0.013(4)
C20 0.082(7) 0.048(5) 0.047(5) -0.007(5) 0.013(5) -0.036(5)
C21 0.059(6) 0.064(6) 0.050(6) 0.000(5) 0.007(5) -0.035(5)
C22 0.034(4) 0.056(5) 0.039(4) -0.002(4) 0.001(3) -0.013(3)
C23 0.046(4) 0.028(3) 0.025(3) -0.003(3) 0.003(3) -0.004(3)
C24 0.044(4) 0.028(3) 0.023(3) -0.002(3) 0.003(3) 0.004(3)
C25 0.033(4) 0.038(4) 0.034(4) 0.004(3) -0.002(3) -0.001(3)
C26 0.044(5) 0.060(6) 0.026(4) 0.001(4) -0.006(3) -0.005(4)
C27 0.043(4) 0.066(6) 0.024(4) -0.003(4) 0.002(3) -0.003(4)
C28 0.034(4) 0.048(5) 0.031(4) -0.007(3) 0.004(3) 0.001(3)
C29 0.045(5) 0.074(7) 0.034(5) -0.015(4) 0.006(4) 0.011(5)
C30 0.040(4) 0.073(6) 0.043(5) -0.011(5) 0.004(4) 0.021(4)
C31 0.035(4) 0.050(5) 0.040(5) -0.007(4) 0.000(3) 0.012(4)
C32 0.043(5) 0.049(5) 0.048(5) -0.005(4) -0.003(4) 0.018(4)
C33 0.038(4) 0.052(5) 0.046(5) 0.002(4) -0.010(4) 0.020(4)
C34 0.035(4) 0.042(4) 0.027(4) -0.001(3) -0.001(3) 0.006(3)
C35 0.028(3) 0.038(4) 0.032(4) -0.005(3) -0.002(3) 0.004(3)
C36 0.030(4) 0.035(4) 0.030(4) -0.004(3) -0.001(3) -0.001(3)
C37 0.061(6) 0.041(5) 0.034(4) -0.008(3) -0.003(4) -0.002(4)
C38 0.076(7) 0.036(4) 0.050(6) -0.014(4) -0.004(5) -0.006(4)
C39 0.052(5) 0.028(4) 0.065(6) 0.000(4) -0.006(4) -0.003(4)
C40 0.030(4) 0.029(4) 0.050(5) 0.003(3) -0.004(3) -0.001(3)
C41 0.035(4) 0.038(4) 0.051(5) 0.012(4) 0.001(4) -0.002(3)
C42 0.040(4) 0.044(5) 0.039(4) 0.012(3) 0.003(3) 0.004(4)
C43 0.031(4) 0.035(4) 0.031(4) 0.001(3) 0.000(3) 0.002(3)
C44 0.048(5) 0.048(5) 0.030(4) -0.002(3) 0.005(3) 0.004(4)
C45 0.054(5) 0.043(5) 0.030(4) -0.006(3) -0.005(4) 0.002(4)
C46 0.036(4) 0.032(3) 0.029(4) -0.002(3) -0.006(3) 0.003(3)
C47 0.023(3) 0.032(4) 0.029(3) -0.002(3) -0.001(3) 0.004(3)
C48 0.029(3) 0.024(3) 0.036(4) 0.002(3) -0.003(3) 0.004(3)
C49 0.035(4) 0.049(4) 0.038(4) 0.002(4) 0.002(3) -0.006(3)
C50 0.027(4) 0.078(7) 0.046(5) 0.006(5) 0.001(3) -0.001(4)
C51 0.046(5) 0.066(6) 0.044(5) 0.007(4) 0.008(4) 0.026(5)
C52 0.055(5) 0.044(4) 0.032(4) 0.004(3) 0.009(4) 0.018(4)
C53 0.078(7) 0.038(4) 0.047(5) 0.004(4) 0.011(5) 0.025(5)
C54 0.113(9) 0.032(4) 0.043(5) 0.005(4) 0.015(6) 0.011(5)
C55 0.071(6) 0.028(4) 0.033(4) 0.004(3) 0.008(4) -0.006(4)
C56 0.089(8) 0.036(4) 0.047(5) -0.003(4) 0.006(5) -0.026(5)
C57 0.064(7) 0.061(6) 0.060(7) -0.002(5) 0.001(5) -0.030(5)
C58 0.040(4) 0.064(6) 0.037(5) -0.005(4) 0.001(3) -0.020(4)
C59 0.047(4) 0.031(3) 0.024(3) -0.003(3) 0.005(3) -0.005(3)
C60 0.040(4) 0.029(3) 0.026(3) 0.002(3) 0.005(3) 0.004(3)
C61 0.042(4) 0.039(4) 0.027(4) 0.001(3) -0.001(3) 0.004(3)
C62 0.059(6) 0.057(6) 0.027(4) -0.001(4) -0.002(4) -0.006(5)
C63 0.054(5) 0.055(5) 0.031(4) -0.003(4) 0.007(4) -0.005(4)
C64 0.039(4) 0.045(4) 0.040(4) -0.008(3) 0.006(3) -0.004(3)
C65 0.050(5) 0.054(5) 0.049(5) -0.013(4) 0.020(4) -0.002(4)
C66 0.034(4) 0.051(5) 0.068(7) -0.015(4) 0.012(4) 0.006(4)
C67 0.028(4) 0.038(4) 0.058(5) -0.013(4) 0.004(4) 0.003(3)
C68 0.036(4) 0.053(5) 0.077(8) -0.009(5) 0.000(5) 0.016(4)
C69 0.041(5) 0.068(7) 0.066(7) 0.007(5) -0.017(5) 0.015(5)
C70 0.045(5) 0.048(5) 0.040(5) 0.003(4) -0.008(4) 0.008(4)
C71 0.030(4) 0.030(4) 0.042(4) -0.005(3) -0.002(3) 0.001(3)
C72 0.033(4) 0.025(3) 0.036(4) -0.006(3) 0.002(3) 0.000(3)
C73 0.078(8) 0.055(7) 0.095(10) -0.015(6) 0.012(7) -0.004(6)
C74 0.058(6) 0.054(6) 0.064(7) -0.004(5) 0.020(5) 0.009(5)
C75 0.112(13) 0.123(15) 0.17(2) 0.060(16) 0.055(14) 0.061(12)
C76 0.093(11) 0.068(8) 0.098(12) 0.011(8) -0.014(9) 0.013(8)

loop_
_atom_type_symbol
_atom_type_description
_atom_type_scat_dispersion_real
_atom_type_scat_dispersion_imag
_atom_type_scat_source
C C 0.0033 0.0016 'International Tables Vol C Tables 4.2.6.8 and 6.1.1.4'
H H 0.0000 0.0000 'International Tables Vol C Tables 4.2.6.8 and 6.1.1.4'
N N 0.0061 0.0033 'International Tables Vol C Tables 4.2.6.8 and 6.1.1.4'
F F 0.0171 0.0103 'International Tables Vol C Tables 4.2.6.8 and 6.1.1.4'
P P 0.1023 0.0942 'International Tables Vol C Tables 4.2.6.8 and 6.1.1.4'
Ru Ru -1.2594 0.8363 'International Tables Vol C Tables 4.2.6.8 and 6.1.1.4'

loop_
_geom_angle_atom_site_label_1
_geom_angle_atom_site_label_2
_geom_angle_atom_site_label_3
_geom_angle
_geom_angle_site_symmetry_1
_geom_angle_site_symmetry_3
N4 Ru1 N1 173.8(3) . .
N4 Ru1 N2 96.2(3) . .
N1 Ru1 N2 80.2(3) . .
N4 Ru1 N6 96.5(2) . .
N1 Ru1 N6 88.8(2) . .
N2 Ru1 N6 92.7(3) . .
N4 Ru1 N5 89.6(3) . .
N1 Ru1 N5 94.6(3) . .
N2 Ru1 N5 171.1(2) . .
N6 Ru1 N5 79.8(3) . .
N4 Ru1 N3 80.3(2) . .
N1 Ru1 N3 94.6(2) . .
N2 Ru1 N3 91.6(2) . .
N6 Ru1 N3 174.9(3) . .
N5 Ru1 N3 96.1(3) . .
N12 Ru2 N10 97.1(3) . .
N12 Ru2 N11 79.9(3) . .
N10 Ru2 N11 87.6(3) . .
N12 Ru2 N9 174.3(3) . .
N10 Ru2 N9 79.9(2) . .
N11 Ru2 N9 95.1(3) . .
N12 Ru2 N7 87.0(3) . .
N10 Ru2 N7 173.8(3) . .
N11 Ru2 N7 97.8(3) . .
N9 Ru2 N7 96.4(2) . .
N12 Ru2 N8 96.7(3) . .
N10 Ru2 N8 95.1(3) . .
N11 Ru2 N8 175.9(2) . .
N9 Ru2 N8 88.4(3) . .
N7 Ru2 N8 79.8(3) . .
F4 P1 F6 95.3(8) . .
F4 P1 F2 88.9(5) . .
F6 P1 F2 91.2(7) . .
F4 P1 F3 84.7(7) . .
F6 P1 F3 177.5(7) . .
F2 P1 F3 91.3(8) . .
F4 P1 F1 175.9(6) . .
F6 P1 F1 88.0(8) . .
F2 P1 F1 88.6(6) . .
F3 P1 F1 92.1(8) . .
F4 P1 F5 89.7(5) . .
F6 P1 F5 87.3(5) . .
F2 P1 F5 177.9(7) . .
F3 P1 F5 90.2(7) . .
F1 P1 F5 92.8(6) . .
F7 P2 F11 87.4(7) . .
F7 P2 F8 94.6(8) . .
F11 P2 F8 177.9(7) . .
F7 P2 F9 93.1(7) . .
F11 P2 F9 86.9(6) . .
F8 P2 F9 93.2(7) . .
F7 P2 F12 89.7(6) . .
F11 P2 F12 89.7(6) . .
F8 P2 F12 90.1(6) . .
F9 P2 F12 175.5(7) . .
F7 P2 F10 176.7(8) . .
F11 P2 F10 89.8(6) . .
F8 P2 F10 88.1(6) . .
F9 P2 F10 88.6(6) . .
F12 P2 F10 88.4(5) . .
F16 P3 F18 94.7(9) . .
F16 P3 F14 91.2(7) . .
F18 P3 F14 93.9(6) . .
F16 P3 F15 88.8(7) . .
F18 P3 F15 176.3(8) . .
F14 P3 F15 86.8(5) . .
F16 P3 F17 91.4(6) . .
F18 P3 F17 88.3(6) . .
F14 P3 F17 176.5(6) . .
F15 P3 F17 90.8(5) . .
F16 P3 F13 174.0(8) . .
F18 P3 F13 91.0(8) . .
F14 P3 F13 90.2(7) . .
F15 P3 F13 85.4(6) . .
F17 P3 F13 87.0(5) . .
F23 P4 F22 94.9(8) . .
F23 P4 F24 92.0(7) . .
F22 P4 F24 95.6(6) . .
F23 P4 F21 92.0(7) . .
F22 P4 F21 87.1(5) . .
F24 P4 F21 175.0(7) . .
F23 P4 F19 89.4(7) . .
F22 P4 F19 175.6(7) . .
F24 P4 F19 84.6(6) . .
F21 P4 F19 92.3(5) . .
F23 P4 F20 173.2(9) . .
F22 P4 F20 90.8(7) . .
F24 P4 F20 91.0(7) . .
F21 P4 F20 84.7(7) . .
F19 P4 F20 84.8(7) . .
C1 N1 C12 118.4(7) . .
C1 N1 Ru1 128.4(6) . .
C12 N1 Ru1 113.2(5) . .
C10 N2 C11 118.4(7) . .
C10 N2 Ru1 128.9(5) . .
C11 N2 Ru1 112.7(5) . .
C13 N3 C24 117.9(7) . .
C13 N3 Ru1 129.6(5) . .
C24 N3 Ru1 112.5(5) . .
C22 N4 C23 117.6(7) . .
C22 N4 Ru1 128.9(6) . .
C23 N4 Ru1 113.5(5) . .
C25 N5 C36 117.6(7) . .
C25 N5 Ru1 129.1(6) . .
C36 N5 Ru1 113.3(5) . .
C34 N6 C35 117.4(6) . .
C34 N6 Ru1 128.5(6) . .
C35 N6 Ru1 114.1(5) . .
C37 N7 C48 118.1(7) . .
C37 N7 Ru2 128.6(6) . .
C48 N7 Ru2 113.2(5) . .
C46 N8 C47 118.0(7) . .
C46 N8 Ru2 128.4(5) . .
C47 N8 Ru2 113.5(5) . .
C49 N9 C60 117.7(7) . .
C49 N9 Ru2 129.3(5) . .
C60 N9 Ru2 113.0(5) . .
C58 N10 C59 117.8(7) . .
C58 N10 Ru2 128.8(6) . .
C59 N10 Ru2 113.3(5) . .
C61 N11 C72 117.4(7) . .
C61 N11 Ru2 128.8(6) . .
C72 N11 Ru2 113.7(5) . .
C70 N12 C71 117.4(7) . .
C70 N12 Ru2 128.3(6) . .
C71 N12 Ru2 114.1(5) . .
N1 C1 C2 121.7(9) . .
N1 C1 H1A 119.2 . .
C2 C1 H1A 119.2 . .
C3 C2 C1 120.2(9) . .
C3 C2 H2A 119.9 . .
C1 C2 H2A 119.9 . .
C2 C3 C4 119.5(9) . .
C2 C3 H3A 120.2 . .
C4 C3 H3A 120.2 . .
C12 C4 C3 116.4(9) . .
C12 C4 C5 119.2(9) . .
C3 C4 C5 124.4(9) . .
C6 C5 C4 120.2(8) . .
C6 C5 H5A 119.9 . .
C4 C5 H5A 119.9 . .
C5 C6 C7 122.0(9) . .
C5 C6 H6A 119.0 . .
C7 C6 H6A 119.0 . .
C11 C7 C8 116.3(8) . .
C11 C7 C6 118.6(8) . .
C8 C7 C6 125.0(8) . .
C9 C8 C7 120.0(8) . .
C9 C8 H8A 120.0 . .
C7 C8 H8A 120.0 . .
C8 C9 C10 120.5(8) . .
C8 C9 H9A 119.7 . .
C10 C9 H9A 119.7 . .
N2 C10 C9 121.5(7) . .
N2 C10 H10A 119.2 . .
C9 C10 H10A 119.2 . .
N2 C11 C7 123.3(7) . .
N2 C11 C12 116.9(7) . .
C7 C11 C12 119.8(7) . .
N1 C12 C4 123.6(8) . .
N1 C12 C11 116.4(7) . .
C4 C12 C11 119.9(8) . .
N3 C13 C14 123.5(8) . .
N3 C13 H13A 118.3 . .
C14 C13 H13A 118.3 . .
C15 C14 C13 118.6(9) . .
C15 C14 H14A 120.7 . .
C13 C14 H14A 120.7 . .
C16 C15 C14 119.5(8) . .
C16 C15 H15A 120.2 . .
C14 C15 H15A 120.2 . .
C15 C16 C24 118.5(8) . .
C15 C16 C17 124.9(9) . .
C24 C16 C17 116.6(9) . .
C18 C17 C16 122.3(10) . .
C18 C17 H17A 118.8 . .
C16 C17 H17A 118.8 . .
C17 C18 C19 121.3(9) . .
C17 C18 H18A 119.3 . .
C19 C18 H18A 119.3 . .
C23 C19 C18 119.5(9) . .
C23 C19 C20 115.8(9) . .
C18 C19 C20 124.7(9) . .
C21 C20 C19 120.0(8) . .
C21 C20 H20A 120.0 . .
C19 C20 H20A 120.0 . .
C20 C21 C22 121.0(9) . .
C20 C21 H21A 119.5 . .
C22 C21 H21A 119.5 . .
N4 C22 C21 121.3(9) . .
N4 C22 H22A 119.4 . .
C21 C22 H22A 119.4 . .
N4 C23 C19 124.3(8) . .
N4 C23 C24 116.4(6) . .
C19 C23 C24 119.3(7) . .
N3 C24 C16 122.0(8) . .
N3 C24 C23 117.1(7) . .
C16 C24 C23 120.9(7) . .
N5 C25 C26 122.1(8) . .
N5 C25 H25A 119.0 . .
C26 C25 H25A 119.0 . .
C27 C26 C25 120.2(8) . .
C27 C26 H26A 119.9 . .
C25 C26 H26A 119.9 . .
C26 C27 C28 119.5(8) . .
C26 C27 H27A 120.3 . .
C28 C27 H27A 120.3 . .
C27 C28 C36 117.4(7) . .
C27 C28 C29 124.2(8) . .
C36 C28 C29 118.4(8) . .
C30 C29 C28 121.5(8) . .
C30 C29 H29A 119.3 . .
C28 C29 H29A 119.3 . .
C29 C30 C31 121.1(8) . .
C29 C30 H30A 119.5 . .
C31 C30 H30A 119.5 . .
C35 C31 C32 116.2(8) . .
C35 C31 C30 119.5(8) . .
C32 C31 C30 124.3(8) . .
C33 C32 C31 119.8(8) . .
C33 C32 H32A 120.1 . .
C31 C32 H32A 120.1 . .
C32 C33 C34 120.2(8) . .
C32 C33 H33A 119.9 . .
C34 C33 H33A 119.9 . .
N6 C34 C33 121.9(8) . .
N6 C34 H34A 119.0 . .
C33 C34 H34A 119.0 . .
N6 C35 C31 124.5(7) . .
N6 C35 C36 115.8(7) . .
C31 C35 C36 119.8(7) . .
N5 C36 C28 123.2(7) . .
N5 C36 C35 116.9(7) . .
C28 C36 C35 119.8(7) . .
N7 C37 C38 121.0(9) . .
N7 C37 H37A 119.5 . .
C38 C37 H37A 119.5 . .
C39 C38 C37 121.7(8) . .
C39 C38 H38A 119.1 . .
C37 C38 H38A 119.1 . .
C38 C39 C40 118.9(8) . .
C38 C39 H39A 120.6 . .
C40 C39 H39A 120.6 . .
C48 C40 C39 116.7(8) . .
C48 C40 C41 118.3(8) . .
C39 C40 C41 125.0(8) . .
C42 C41 C40 122.0(8) . .
C42 C41 H41A 119.0 . .
C40 C41 H41A 119.0 . .
C41 C42 C43 121.2(8) . .
C41 C42 H42A 119.4 . .
C43 C42 H42A 119.4 . .
C47 C43 C44 117.1(7) . .
C47 C43 C42 118.7(7) . .
C44 C43 C42 124.2(8) . .
C45 C44 C43 119.0(8) . .
C45 C44 H44A 120.5 . .
C43 C44 H44A 120.5 . .
C44 C45 C46 120.5(8) . .
C44 C45 H45A 119.7 . .
C46 C45 H45A 119.7 . .
N8 C46 C45 122.0(8) . .
N8 C46 H46A 119.0 . .
C45 C46 H46A 119.0 . .
N8 C47 C43 123.3(7) . .
N8 C47 C48 116.7(7) . .
C43 C47 C48 120.0(7) . .
N7 C48 C40 123.5(7) . .
N7 C48 C47 116.7(6) . .
C40 C48 C47 119.8(7) . .
N9 C49 C50 122.1(8) . .
N9 C49 H49A 118.9 . .
C50 C49 H49A 118.9 . .
C51 C50 C49 120.1(9) . .
C51 C50 H50A 120.0 . .
C49 C50 H50A 120.0 . .
C50 C51 C52 119.7(8) . .
C50 C51 H51A 120.1 . .
C52 C51 H51A 120.1 . .
C51 C52 C60 117.6(8) . .
C51 C52 C53 124.6(9) . .
C60 C52 C53 117.9(9) . .
C54 C53 C52 121.8(9) . .
C54 C53 H53A 119.1 . .
C52 C53 H53A 119.1 . .
C53 C54 C55 121.3(8) . .
C53 C54 H54A 119.3 . .
C55 C54 H54A 119.3 . .
C59 C55 C56 116.4(9) . .
C59 C55 C54 118.1(9) . .
C56 C55 C54 125.4(8) . .
C57 C56 C55 120.5(8) . .
C57 C56 H56A 119.8 . .
C55 C56 H56A 119.8 . .
C56 C57 C58 120.1(10) . .
C56 C57 H57A 120.0 . .
C58 C57 H57A 120.0 . .
N10 C58 C57 122.5(10) . .
N10 C58 H58A 118.7 . .
C57 C58 H58A 118.7 . .
N10 C59 C55 122.5(8) . .
N10 C59 C60 117.3(6) . .
C55 C59 C60 120.1(8) . .
N9 C60 C52 122.8(7) . .
N9 C60 C59 116.4(6) . .
C52 C60 C59 120.7(7) . .
N11 C61 C62 122.0(8) . .
N11 C61 H61A 119.0 . .
C62 C61 H61A 119.0 . .
C63 C62 C61 120.3(9) . .
C63 C62 H62A 119.8 . .
C61 C62 H62A 119.8 . .
C62 C63 C64 119.3(8) . .
C62 C63 H63A 120.4 . .
C64 C63 H63A 120.4 . .
C72 C64 C63 117.3(8) . .
C72 C64 C65 119.3(9) . .
C63 C64 C65 123.4(8) . .
C66 C65 C64 120.5(9) . .
C66 C65 H65A 119.8 . .
C64 C65 H65A 119.8 . .
C65 C66 C67 121.4(8) . .
C65 C66 H66A 119.3 . .
C67 C66 H66A 119.3 . .
C71 C67 C68 116.1(9) . .
C71 C67 C66 119.5(9) . .
C68 C67 C66 124.3(8) . .
C69 C68 C67 118.6(8) . .
C69 C68 H68A 120.7 . .
C67 C68 H68A 120.7 . .
C68 C69 C70 121.6(10) . .
C68 C69 H69A 119.2 . .
C70 C69 H69A 119.2 . .
N12 C70 C69 121.3(9) . .
N12 C70 H70A 119.4 . .
C69 C70 H70A 119.4 . .
N12 C71 C67 124.9(8) . .
N12 C71 C72 117.0(7) . .
C67 C71 C72 118.1(8) . .
N11 C72 C64 123.7(8) . .
N11 C72 C71 115.2(7) . .
C64 C72 C71 121.1(7) . .
C74 C73 H73A 109.5 . .
C74 C73 H73B 109.5 . .
H73A C73 H73B 109.5 . .
C74 C73 H73C 109.5 . .
H73A C73 H73C 109.5 . .
H73B C73 H73C 109.5 . .
N13 C74 C73 179.9(16) . .
C76 C75 H75A 109.5 . .
C76 C75 H75B 109.5 . .
H75A C75 H75B 109.5 . .
C76 C75 H75C 109.5 . .
H75A C75 H75C 109.5 . .
H75B C75 H75C 109.5 . .
N14 C76 C75 175(2) . .
C78 C77 C82 120.0 . .
C78 C77 C83 117.4(10) . .
C82 C77 C83 122.2(10) . .
C77 C78 C79 120.0 . .
C77 C78 H78A 120.0 . .
C79 C78 H78A 120.0 . .
C80 C79 C78 120.0 . .
C80 C79 H79A 120.0 . .
C78 C79 H79A 120.0 . .
C81 C80 C79 120.0 . .
C81 C80 H80A 120.0 . .
C79 C80 H80A 120.0 . .
C80 C81 C82 120.0 . .
C80 C81 H81A 120.0 . .
C82 C81 H81A 120.0 . .
C81 C82 C77 120.0 . .
C81 C82 H82A 120.0 . .
C77 C82 H82A 120.0 . .
C77 C83 H83A 109.5 . .
C77 C83 H83B 109.5 . .
H83A C83 H83B 109.5 . .
C77 C83 H83C 109.5 . .
H83A C83 H83C 109.5 . .
H83B C83 H83C 109.5 . .
C78A C77A C82A 120(2) . .
C78A C77A C83A 112(2) . .
C82A C77A C83A 128(2) . .
C79A C78A C77A 123(2) . .
C79A C78A H78B 118.7 . .
C77A C78A H78B 118.7 . .
C78A C79A C80A 120(2) . .
C78A C79A H79B 119.8 . .
C80A C79A H79B 119.8 . .
C79A C80A C81A 119(2) . .
C79A C80A H80B 120.6 . .
C81A C80A H80B 120.6 . .
C80A C81A C82A 121(2) . .
C80A C81A H81B 119.3 . .
C82A C81A H81B 119.3 . .
C77A C82A C81A 116(2) . .
C77A C82A H82B 121.9 . .
C81A C82A H82B 121.9 . .
C77A C83A H83D 109.5 . .
C77A C83A H83E 109.5 . .
H83D C83A H83E 109.5 . .
C77A C83A H83F 109.5 . .
H83D C83A H83F 109.5 . .
H83E C83A H83F 109.5 . .

loop_
_geom_bond_atom_site_label_1
_geom_bond_atom_site_label_2
_geom_bond_distance
_geom_bond_site_symmetry_2
Ru1 N4 2.058(6) .
Ru1 N1 2.063(6) .
Ru1 N2 2.065(6) .
Ru1 N6 2.066(6) .
Ru1 N5 2.066(7) .
Ru1 N3 2.069(6) .
Ru2 N12 2.056(6) .
Ru2 N10 2.060(6) .
Ru2 N11 2.061(7) .
Ru2 N9 2.067(6) .
Ru2 N7 2.070(6) .
Ru2 N8 2.073(7) .
P1 F4 1.547(9) .
P1 F6 1.548(8) .
P1 F2 1.555(9) .
P1 F3 1.562(10) .
P1 F1 1.586(10) .
P1 F5 1.606(9) .
P2 F7 1.537(10) .
P2 F11 1.560(9) .
P2 F8 1.569(9) .
P2 F9 1.570(9) .
P2 F12 1.590(8) .
P2 F10 1.595(9) .
P3 F16 1.530(11) .
P3 F18 1.538(9) .
P3 F14 1.583(8) .
P3 F15 1.585(8) .
P3 F17 1.586(7) .
P3 F13 1.630(11) .
P4 F23 1.517(10) .
P4 F22 1.529(8) .
P4 F24 1.559(8) .
P4 F21 1.567(8) .
P4 F19 1.585(9) .
P4 F20 1.599(11) .
N1 C1 1.336(11) .
N1 C12 1.362(11) .
N2 C10 1.328(10) .
N2 C11 1.367(10) .
N3 C13 1.318(10) .
N3 C24 1.373(10) .
N4 C22 1.340(10) .
N4 C23 1.366(10) .
N5 C25 1.339(11) .
N5 C36 1.362(10) .
N6 C34 1.333(10) .
N6 C35 1.359(10) .
N7 C37 1.333(10) .
N7 C48 1.365(10) .
N8 C46 1.339(10) .
N8 C47 1.353(10) .
N9 C49 1.326(10) .
N9 C60 1.376(9) .
N10 C58 1.336(10) .
N10 C59 1.363(10) .
N11 C61 1.336(10) .
N11 C72 1.376(10) .
N12 C70 1.333(11) .
N12 C71 1.345(12) .
N13 C74 1.101(16) .
N14 C76 1.06(2) .
C1 C2 1.394(13) .
C1 H1A 0.9500 .
C2 C3 1.370(16) .
C2 H2A 0.9500 .
C3 C4 1.419(14) .
C3 H3A 0.9500 .
C4 C12 1.396(12) .
C4 C5 1.435(15) .
C5 C6 1.355(15) .
C5 H5A 0.9500 .
C6 C7 1.420(13) .
C6 H6A 0.9500 .
C7 C11 1.404(11) .
C7 C8 1.415(13) .
C8 C9 1.348(13) .
C8 H8A 0.9500 .
C9 C10 1.404(12) .
C9 H9A 0.9500 .
C10 H10A 0.9500 .
C11 C12 1.435(11) .
C13 C14 1.415(13) .
C13 H13A 0.9500 .
C14 C15 1.390(15) .
C14 H14A 0.9500 .
C15 C16 1.379(15) .
C15 H15A 0.9500 .
C16 C24 1.423(11) .
C16 C17 1.442(14) .
C17 C18 1.329(17) .
C17 H17A 0.9500 .
C18 C19 1.422(15) .
C18 H18A 0.9500 .
C19 C23 1.396(10) .
C19 C20 1.421(15) .
C20 C21 1.338(17) .
C20 H20A 0.9500 .
C21 C22 1.406(13) .
C21 H21A 0.9500 .
C22 H22A 0.9500 .
C23 C24 1.428(11) .
C25 C26 1.401(13) .
C25 H25A 0.9500 .
C26 C27 1.360(14) .
C26 H26A 0.9500 .
C27 C28 1.397(12) .
C27 H27A 0.9500 .
C28 C36 1.405(11) .
C28 C29 1.442(13) .
C29 C30 1.348(14) .
C29 H29A 0.9500 .
C30 C31 1.424(13) .
C30 H30A 0.9500 .
C31 C35 1.400(11) .
C31 C32 1.417(13) .
C32 C33 1.349(14) .
C32 H32A 0.9500 .
C33 C34 1.416(11) .
C33 H33A 0.9500 .
C34 H34A 0.9500 .
C35 C36 1.443(11) .
C37 C38 1.405(14) .
C37 H37A 0.9500 .
C38 C39 1.347(15) .
C38 H38A 0.9500 .
C39 C40 1.414(13) .
C39 H39A 0.9500 .
C40 C48 1.406(11) .
C40 C41 1.432(13) .
C41 C42 1.333(13) .
C41 H41A 0.9500 .
C42 C43 1.436(12) .
C42 H42A 0.9500 .
C43 C47 1.398(10) .
C43 C44 1.410(12) .
C44 C45 1.364(13) .
C44 H44A 0.9500 .
C45 C46 1.383(12) .
C45 H45A 0.9500 .
C46 H46A 0.9500 .
C47 C48 1.437(10) .
C49 C50 1.416(13) .
C49 H49A 0.9500 .
C50 C51 1.352(15) .
C50 H50A 0.9500 .
C51 C52 1.396(14) .
C51 H51A 0.9500 .
C52 C60 1.406(11) .
C52 C53 1.441(13) .
C53 C54 1.331(16) .
C53 H53A 0.9500 .
C54 C55 1.444(15) .
C54 H54A 0.9500 .
C55 C59 1.410(10) .
C55 C56 1.413(15) .
C56 C57 1.333(17) .
C56 H56A 0.9500 .
C57 C58 1.387(14) .
C57 H57A 0.9500 .
C58 H58A 0.9500 .
C59 C60 1.413(11) .
C61 C62 1.413(12) .
C61 H61A 0.9500 .
C62 C63 1.363(14) .
C62 H62A 0.9500 .
C63 C64 1.410(13) .
C63 H63A 0.9500 .
C64 C72 1.398(11) .
C64 C65 1.417(13) .
C65 C66 1.356(16) .
C65 H65A 0.9500 .
C66 C67 1.440(14) .
C66 H66A 0.9500 .
C67 C71 1.400(11) .
C67 C68 1.415(15) .
C68 C69 1.351(17) .
C68 H68A 0.9500 .
C69 C70 1.398(14) .
C69 H69A 0.9500 .
C70 H70A 0.9500 .
C71 C72 1.445(12) .
C73 C74 1.456(17) .
C73 H73A 0.9800 .
C73 H73B 0.9800 .
C73 H73C 0.9800 .
C75 C76 1.50(2) .
C75 H75A 0.9800 .
C75 H75B 0.9800 .
C75 H75C 0.9800 .
C77 C78 1.3900 .
C77 C82 1.3900 .
C77 C83 1.50(3) .
C78 C79 1.3900 .
C78 H78A 0.9500 .
C79 C80 1.3900 .
C79 H79A 0.9500 .
C80 C81 1.3900 .
C80 H80A 0.9500 .
C81 C82 1.3900 .
C81 H81A 0.9500 .
C82 H82A 0.9500 .
C83 H83A 0.9800 .
C83 H83B 0.9800 .
C83 H83C 0.9800 .
C77A C78A 1.38(2) .
C77A C82A 1.39(2) .
C77A C83A 1.52(3) .
C78A C79A 1.32(2) .
C78A H78B 0.9500 .
C79A C80A 1.38(2) .
C79A H79B 0.9500 .
C80A C81A 1.38(2) .
C80A H80B 0.9500 .
C81A C82A 1.43(2) .
C81A H81B 0.9500 .
C82A H82B 0.9500 .
C83A H83D 0.9800 .
C83A H83E 0.9800 .
C83A H83F 0.9800 .
